data_2211869
loop_
_publ_author_name
'Yun Ling'
'Lei Zhang'

_publ_section_title
;<i>catena</i>-Poly[[[diaquazinc(II)]-bis[\m-2-(2,4-difluorophenyl)-1,3-bis(1,2,4-triazol-1-yl)propan-2-ol-\k^2^<i>N</i>^4^:<i>N</i>^4^]]
 bis(perchlorate)]
;
_journal_coeditor_code KJ2034
_journal_issue 1
_journal_name_full 'Acta Crystallographica Section E'
_journal_page_first m4
_journal_page_last m6
_journal_paper_doi 10.1107/S1600536806049506
_journal_volume 63
_journal_year 2007
_chemical_formula_iupac '[Zn (C13 H12 F2 N6 O)2 (H2 O)2] (Cl O4)2'
_chemical_formula_moiety 'C26 H28 F4 N12 O4 Zn 2+ , 2Cl1 O4 -'
_chemical_formula_sum 'C26 H28 Cl2 F4 N12 O12 Zn'
_chemical_formula_weight 912.87
_chemical_name_systematic
;
catena-Poly[[[diaquazinc(II)]-bis[\m-2-(2,4-difluorophenyl)-1,3-
bis(1,2,4-triazol-1-yl)propan-2-ol)-\k^2^N^4^:N^4^]] perchlorate]
;
_space_group_IT_number 2
_symmetry_cell_setting triclinic
_symmetry_space_group_name_Hall '-P 1'
_symmetry_space_group_name_H-M 'P -1'
_atom_sites_solution_hydrogens geom
_atom_sites_solution_primary direct
_atom_sites_solution_secondary difmap
_audit_creation_method SHELXL97
_cell_angle_alpha 90.194(3)
_cell_angle_beta 94.070(3)
_cell_angle_gamma 111.031(3)
_cell_formula_units_Z 1
_cell_length_a 7.9134(17)
_cell_length_b 9.986(2)
_cell_length_c 11.494(3)
_cell_measurement_reflns_used 2716
_cell_measurement_temperature 293(2)
_cell_measurement_theta_max 27.73
_cell_measurement_theta_min 2.19
_cell_volume 845.2(3)
_computing_cell_refinement SMART
_computing_data_collection 'SMART (Bruker, 1999)'
_computing_data_reduction 'SAINT (Bruker, 1998)'
_computing_molecular_graphics 'SHELXTL (Bruker, 1998)'
_computing_publication_material SHELXTL
_computing_structure_refinement 'SHELXL97 (Sheldrick, 1997)'
_computing_structure_solution 'SHELXS97 (Sheldrick, 1997)'
_diffrn_ambient_temperature 293(2)
_diffrn_measured_fraction_theta_full 0.985
_diffrn_measured_fraction_theta_max 0.985
_diffrn_measurement_device_type 'Bruker APEXII CCD area-detector'
_diffrn_measurement_method '\f and \w'
_diffrn_radiation_monochromator graphite
_diffrn_radiation_source 'fine-focus sealed tube'
_diffrn_radiation_type MoK\a
_diffrn_radiation_wavelength 0.71073
_diffrn_reflns_av_R_equivalents 0.0134
_diffrn_reflns_av_sigmaI/netI 0.0229
_diffrn_reflns_limit_h_max 9
_diffrn_reflns_limit_h_min -6
_diffrn_reflns_limit_k_max 10
_diffrn_reflns_limit_k_min -11
_diffrn_reflns_limit_l_max 13
_diffrn_reflns_limit_l_min -13
_diffrn_reflns_number 4602
_diffrn_reflns_theta_full 25.03
_diffrn_reflns_theta_max 25.03
_diffrn_reflns_theta_min 1.78
_diffrn_standards_number 0
_exptl_absorpt_coefficient_mu 0.990
_exptl_absorpt_correction_T_max 1.000000
_exptl_absorpt_correction_T_min 0.873293
_exptl_absorpt_correction_type multi-scan
_exptl_absorpt_process_details '(SADABS; Sheldrick, 1996)'
_exptl_crystal_colour colourless
_exptl_crystal_density_diffrn 1.793
_exptl_crystal_density_method 'not measured'
_exptl_crystal_description block
_exptl_crystal_F_000 464
_exptl_crystal_size_max 0.28
_exptl_crystal_size_mid 0.22
_exptl_crystal_size_min 0.20
_refine_diff_density_max 0.340
_refine_diff_density_min -0.345
_refine_ls_extinction_method none
_refine_ls_goodness_of_fit_ref 1.089
_refine_ls_hydrogen_treatment constr
_refine_ls_matrix_type full
_refine_ls_number_parameters 260
_refine_ls_number_reflns 2952
_refine_ls_number_restraints 0
_refine_ls_restrained_S_all 1.089
_refine_ls_R_factor_all 0.0303
_refine_ls_R_factor_gt 0.0269
_refine_ls_shift/su_max 0.000
_refine_ls_shift/su_mean 0.000
_refine_ls_structure_factor_coef Fsqd
_refine_ls_weighting_details 'calc w = 1/[\s^2^(Fo^2^)+(0.0422P)^2^+0.2716P] where P=(Fo^2^+2Fc^2^)/3'
_refine_ls_weighting_scheme calc
_refine_ls_wR_factor_gt 0.0732
_refine_ls_wR_factor_ref 0.0748
_reflns_number_gt 2658
_reflns_number_total 2952
_reflns_threshold_expression I>2\s(I)
_cod_data_source_file kj2034.cif
_cod_data_source_block I
_cod_database_code 2211869
_cod_database_fobs_code 2211869

loop_
_symmetry_equiv_pos_as_xyz
'x, y, z'
'-x, -y, -z'

loop_
_atom_site_type_symbol
_atom_site_label
_atom_site_fract_x
_atom_site_fract_y
_atom_site_fract_z
_atom_site_U_iso_or_equiv
_atom_site_adp_type
_atom_site_calc_flag
_atom_site_refinement_flags
_atom_site_occupancy
Zn Zn1 0.5000 0.5000 0.0000 0.02152(11) Uani d S 1
F F1 1.2887(2) 0.50104(16) 0.63408(13) 0.0647(5) Uani d . 1
F F2 1.16771(17) 0.19999(15) 0.30452(12) 0.0473(3) Uani d . 1
O O1 0.60706(19) 0.08401(16) 0.34878(13) 0.0350(3) Uani d . 1
H H1 0.5288 0.0109 0.3196 0.053 Uiso calc R 1
O O2 0.72744(18) 0.64946(14) -0.08118(12) 0.0314(3) Uani d . 1
H H2A 0.8174 0.6343 -0.1067 0.047 Uiso d R 1
H H2B 0.7388 0.7374 -0.0811 0.047 Uiso d R 1
N N1 0.7889(2) 0.25400(16) 0.15982(14) 0.0229(3) Uani d . 1
N N2 0.9354(2) 0.37890(17) 0.15970(15) 0.0280(4) Uani d . 1
N N3 0.6820(2) 0.41046(16) 0.08685(13) 0.0239(3) Uani d . 1
N N4 0.6735(2) -0.17969(16) 0.27884(14) 0.0253(4) Uani d . 1
N N5 0.5058(2) -0.25305(19) 0.31415(16) 0.0365(4) Uani d . 1
N N6 0.5466(2) -0.34817(16) 0.14618(14) 0.0260(4) Uani d . 1
C C1 0.6420(3) 0.2753(2) 0.11605(17) 0.0266(4) Uani d . 1
H H1A 0.5265 0.2049 0.1070 0.032 Uiso calc R 1
C C2 0.8627(3) 0.4689(2) 0.11595(17) 0.0267(4) Uani d . 1
H H2 0.9301 0.5652 0.1058 0.032 Uiso calc R 1
C C3 0.8055(3) 0.11828(19) 0.19334(16) 0.0244(4) Uani d . 1
H H3A 0.9246 0.1199 0.1763 0.029 Uiso calc R 1
H H3B 0.7156 0.0410 0.1465 0.029 Uiso calc R 1
C C4 0.7802(3) 0.08710(19) 0.32280(17) 0.0255(4) Uani d . 1
C C5 0.8018(3) -0.05812(19) 0.34866(17) 0.0287(4) Uani d . 1
H H5A 0.9244 -0.0501 0.3345 0.034 Uiso calc R 1
H H5B 0.7861 -0.0775 0.4306 0.034 Uiso calc R 1
C C6 0.6950(3) -0.2379(2) 0.17973(17) 0.0277(4) Uani d . 1
H H6 0.7996 -0.2057 0.1396 0.033 Uiso calc R 1
C C7 0.4361(3) -0.3521(2) 0.23173(19) 0.0349(5) Uani d . 1
H H7 0.3194 -0.4201 0.2319 0.042 Uiso calc R 1
C C8 0.9186(3) 0.20013(19) 0.40559(16) 0.0263(4) Uani d . 1
C C9 0.8633(3) 0.2536(2) 0.50221(18) 0.0378(5) Uani d . 1
H H9 0.7407 0.2214 0.5152 0.045 Uiso calc R 1
C C10 0.9879(4) 0.3540(3) 0.5793(2) 0.0464(6) Uani d . 1
H H10 0.9494 0.3883 0.6438 0.056 Uiso calc R 1
C C11 1.1666(3) 0.4015(2) 0.5597(2) 0.0418(6) Uani d . 1
C C12 1.2307(3) 0.3528(2) 0.46725(19) 0.0386(5) Uani d . 1
H H12 1.3537 0.3860 0.4550 0.046 Uiso calc R 1
C C13 1.1030(3) 0.2517(2) 0.39339(18) 0.0312(5) Uani d . 1
Cl Cl1 0.21778(6) 0.92409(5) 0.12612(4) 0.02932(13) Uani d . 1
O O3 0.2001(3) 0.9231(2) 0.24779(16) 0.0707(6) Uani d . 1
O O4 0.3915(2) 0.9218(2) 0.10479(18) 0.0557(5) Uani d . 1
O O5 0.0805(2) 0.80299(17) 0.06879(17) 0.0522(5) Uani d . 1
O O6 0.2018(3) 1.05152(17) 0.07847(17) 0.0559(5) Uani d . 1

loop_
_atom_site_aniso_label
_atom_site_aniso_U_11
_atom_site_aniso_U_22
_atom_site_aniso_U_33
_atom_site_aniso_U_12
_atom_site_aniso_U_13
_atom_site_aniso_U_23
Zn1 0.02002(17) 0.01680(17) 0.02804(18) 0.00764(12) -0.00165(12) 0.00142(12)
F1 0.0731(11) 0.0518(9) 0.0558(9) 0.0125(8) -0.0285(8) -0.0253(7)
F2 0.0345(7) 0.0589(9) 0.0464(8) 0.0146(6) 0.0019(6) -0.0151(7)
O1 0.0280(8) 0.0325(8) 0.0433(9) 0.0091(6) 0.0034(7) -0.0027(6)
O2 0.0244(7) 0.0222(7) 0.0479(9) 0.0076(6) 0.0085(6) 0.0073(6)
N1 0.0225(8) 0.0165(7) 0.0282(8) 0.0063(6) -0.0027(6) 0.0021(6)
N2 0.0231(8) 0.0198(8) 0.0385(9) 0.0057(7) -0.0039(7) 0.0030(7)
N3 0.0246(8) 0.0180(8) 0.0290(8) 0.0084(6) -0.0021(7) 0.0016(6)
N4 0.0283(9) 0.0173(8) 0.0289(8) 0.0074(7) -0.0012(7) 0.0020(6)
N5 0.0332(10) 0.0323(10) 0.0389(10) 0.0047(8) 0.0084(8) -0.0026(8)
N6 0.0268(9) 0.0190(8) 0.0319(9) 0.0087(7) -0.0015(7) 0.0001(7)
C1 0.0211(10) 0.0203(9) 0.0358(11) 0.0053(8) -0.0037(8) 0.0018(8)
C2 0.0252(10) 0.0185(9) 0.0344(11) 0.0060(8) -0.0006(8) 0.0023(8)
C3 0.0282(10) 0.0177(9) 0.0283(10) 0.0106(8) -0.0033(8) 0.0009(7)
C4 0.0262(10) 0.0209(9) 0.0287(10) 0.0083(8) -0.0007(8) 0.0011(8)
C5 0.0350(11) 0.0207(10) 0.0275(10) 0.0084(8) -0.0071(8) 0.0017(8)
C6 0.0266(10) 0.0222(9) 0.0339(11) 0.0083(8) 0.0020(8) 0.0012(8)
C7 0.0276(11) 0.0308(11) 0.0416(12) 0.0045(9) 0.0055(9) -0.0050(9)
C8 0.0338(11) 0.0184(9) 0.0255(10) 0.0090(8) -0.0026(8) 0.0028(7)
C9 0.0436(13) 0.0369(12) 0.0325(11) 0.0140(10) 0.0031(10) -0.0023(9)
C10 0.0629(17) 0.0436(13) 0.0329(12) 0.0205(12) -0.0017(11) -0.0107(10)
C11 0.0560(16) 0.0287(11) 0.0341(12) 0.0112(11) -0.0173(11) -0.0068(9)
C12 0.0373(13) 0.0324(12) 0.0400(13) 0.0074(10) -0.0100(10) 0.0008(9)
C13 0.0381(12) 0.0285(10) 0.0271(10) 0.0132(9) -0.0028(9) -0.0005(8)
Cl1 0.0274(3) 0.0216(2) 0.0368(3) 0.00609(19) 0.0030(2) 0.00065(19)
O3 0.1006(17) 0.0764(14) 0.0422(10) 0.0375(13) 0.0202(11) 0.0050(10)
O4 0.0288(9) 0.0580(11) 0.0804(13) 0.0154(8) 0.0055(8) -0.0015(9)
O5 0.0389(9) 0.0290(9) 0.0741(12) -0.0051(7) 0.0022(8) -0.0076(8)
O6 0.0667(12) 0.0287(9) 0.0732(12) 0.0210(8) -0.0097(10) 0.0049(8)

loop_
_atom_type_symbol
_atom_type_description
_atom_type_scat_dispersion_real
_atom_type_scat_dispersion_imag
_atom_type_scat_source
C C 0.0033 0.0016 'International Tables Vol C Tables 4.2.6.8 and 6.1.1.4'
H H 0.0000 0.0000 'International Tables Vol C Tables 4.2.6.8 and 6.1.1.4'
N N 0.0061 0.0033 'International Tables Vol C Tables 4.2.6.8 and 6.1.1.4'
O O 0.0106 0.0060 'International Tables Vol C Tables 4.2.6.8 and 6.1.1.4'
F F 0.0171 0.0103 'International Tables Vol C Tables 4.2.6.8 and 6.1.1.4'
Cl Cl 0.1484 0.1585 'International Tables Vol C Tables 4.2.6.8 and 6.1.1.4'
Zn Zn 0.2839 1.4301 'International Tables Vol C Tables 4.2.6.8 and 6.1.1.4'

loop_
_geom_angle_atom_site_label_1
_geom_angle_atom_site_label_2
_geom_angle_atom_site_label_3
_geom_angle_site_symmetry_1
_geom_angle_site_symmetry_3
_geom_angle
_geom_angle_publ_flag
N3 Zn1 N3 . 2_665 180.0 ?
N3 Zn1 O2 . 2_665 91.14(6) yes
N3 Zn1 O2 2_665 2_665 88.86(6) yes
N3 Zn1 O2 . . 88.86(6) yes
N3 Zn1 O2 2_665 . 91.14(6) no
O2 Zn1 O2 2_665 . 180.00(7) ?
N3 Zn1 N6 . 2_655 89.87(6) yes
N3 Zn1 N6 2_665 2_655 90.13(6) no
O2 Zn1 N6 2_665 2_655 90.14(6) yes
O2 Zn1 N6 . 2_655 89.86(6) yes
N3 Zn1 N6 . 1_565 90.13(6) yes
N3 Zn1 N6 2_665 1_565 89.87(6) no
O2 Zn1 N6 2_665 1_565 89.86(6) no
O2 Zn1 N6 . 1_565 90.14(6) yes
N6 Zn1 N6 2_655 1_565 180.00(6) ?
C4 O1 H1 . . 109.5 ?
Zn1 O2 H2A . . 128.1 ?
Zn1 O2 H2B . . 118.2 ?
H2A O2 H2B . . 113.3 ?
C1 N1 N2 . . 109.65(15) ?
C1 N1 C3 . . 127.63(15) ?
N2 N1 C3 . . 122.44(15) ?
C2 N2 N1 . . 102.31(15) ?
C1 N3 C2 . . 102.74(15) ?
C1 N3 Zn1 . . 126.28(13) ?
C2 N3 Zn1 . . 130.75(12) ?
C6 N4 N5 . . 109.76(16) ?
C6 N4 C5 . . 129.36(17) ?
N5 N4 C5 . . 120.86(16) ?
C7 N5 N4 . . 102.41(17) ?
C6 N6 C7 . . 102.61(17) ?
C6 N6 Zn1 . 1_545 128.88(14) ?
C7 N6 Zn1 . 1_545 128.24(13) ?
N1 C1 N3 . . 110.57(16) ?
N1 C1 H1A . . 124.7 ?
N3 C1 H1A . . 124.7 ?
N2 C2 N3 . . 114.72(17) ?
N2 C2 H2 . . 122.6 ?
N3 C2 H2 . . 122.6 ?
N1 C3 C4 . . 113.30(15) ?
N1 C3 H3A . . 108.9 ?
C4 C3 H3A . . 108.9 ?
N1 C3 H3B . . 108.9 ?
C4 C3 H3B . . 108.9 ?
H3A C3 H3B . . 107.7 ?
O1 C4 C8 . . 106.58(16) ?
O1 C4 C3 . . 109.51(15) ?
C8 C4 C3 . . 113.67(15) ?
O1 C4 C5 . . 111.05(16) ?
C8 C4 C5 . . 107.14(15) ?
C3 C4 C5 . . 108.88(16) ?
N4 C5 C4 . . 114.06(15) ?
N4 C5 H5A . . 108.7 ?
C4 C5 H5A . . 108.7 ?
N4 C5 H5B . . 108.7 ?
C4 C5 H5B . . 108.7 ?
H5A C5 H5B . . 107.6 ?
N6 C6 N4 . . 110.25(18) ?
N6 C6 H6 . . 124.9 ?
N4 C6 H6 . . 124.9 ?
N5 C7 N6 . . 114.97(19) ?
N5 C7 H7 . . 122.5 ?
N6 C7 H7 . . 122.5 ?
C13 C8 C9 . . 115.86(18) ?
C13 C8 C4 . . 123.48(18) ?
C9 C8 C4 . . 120.62(18) ?
C10 C9 C8 . . 121.2(2) ?
C10 C9 H9 . . 119.4 ?
C8 C9 H9 . . 119.4 ?
C11 C10 C9 . . 119.3(2) ?
C11 C10 H10 . . 120.4 ?
C9 C10 H10 . . 120.4 ?
C10 C11 F1 . . 119.5(2) ?
C10 C11 C12 . . 122.7(2) ?
F1 C11 C12 . . 117.8(2) ?
C11 C12 C13 . . 116.3(2) ?
C11 C12 H12 . . 121.8 ?
C13 C12 H12 . . 121.8 ?
F2 C13 C12 . . 116.1(2) ?
F2 C13 C8 . . 119.25(18) ?
C12 C13 C8 . . 124.6(2) ?
O3 Cl1 O4 . . 109.45(13) ?
O3 Cl1 O5 . . 110.80(12) ?
O4 Cl1 O5 . . 109.41(11) ?
O3 Cl1 O6 . . 110.12(12) ?
O4 Cl1 O6 . . 108.51(12) ?
O5 Cl1 O6 . . 108.52(11) ?

loop_
_geom_bond_atom_site_label_1
_geom_bond_atom_site_label_2
_geom_bond_site_symmetry_2
_geom_bond_distance
_geom_bond_publ_flag
Zn1 N3 . 2.1438(15) yes
Zn1 N3 2_665 2.1438(15) ?
Zn1 O2 2_665 2.1580(13) ?
Zn1 O2 . 2.1580(13) yes
Zn1 N6 2_655 2.1797(16) ?
Zn1 N6 1_565 2.1797(16) yes
F1 C11 . 1.357(2) ?
F2 C13 . 1.353(2) ?
O1 C4 . 1.412(2) ?
O1 H1 . 0.8200 ?
O2 H2A . 0.8502 ?
O2 H2B . 0.8502 ?
N1 C1 . 1.321(2) ?
N1 N2 . 1.364(2) ?
N1 C3 . 1.458(2) ?
N2 C2 . 1.313(2) ?
N3 C1 . 1.322(2) ?
N3 C2 . 1.352(2) ?
N4 C6 . 1.326(3) ?
N4 N5 . 1.358(2) ?
N4 C5 . 1.463(2) ?
N5 C7 . 1.307(3) ?
N6 C6 . 1.321(2) ?
N6 C7 . 1.353(3) ?
N6 Zn1 1_545 2.1797(16) ?
C1 H1A . 0.9300 ?
C2 H2 . 0.9300 ?
C3 C4 . 1.534(3) ?
C3 H3A . 0.9700 ?
C3 H3B . 0.9700 ?
C4 C8 . 1.529(3) ?
C4 C5 . 1.547(3) ?
C5 H5A . 0.9700 ?
C5 H5B . 0.9700 ?
C6 H6 . 0.9300 ?
C7 H7 . 0.9300 ?
C8 C13 . 1.380(3) ?
C8 C9 . 1.394(3) ?
C9 C10 . 1.386(3) ?
C9 H9 . 0.9300 ?
C10 C11 . 1.357(4) ?
C10 H10 . 0.9300 ?
C11 C12 . 1.369(3) ?
C12 C13 . 1.379(3) ?
C12 H12 . 0.9300 ?
Cl1 O3 . 1.4149(19) ?
Cl1 O4 . 1.4216(18) ?
Cl1 O5 . 1.4236(16) ?
Cl1 O6 . 1.4304(17) ?

loop_
_geom_hbond_atom_site_label_D
_geom_hbond_atom_site_label_H
_geom_hbond_atom_site_label_A
_geom_hbond_site_symmetry_A
_geom_hbond_distance_DH
_geom_hbond_distance_HA
_geom_hbond_distance_DA
_geom_hbond_angle_DHA
_geom_hbond_publ_flag
O1 H1 O3 1_545 0.82 2.50 3.169(3) 139 yes
O1 H1 O4 1_545 0.82 2.64 3.272(3) 135 yes
O2 H2B O6 2_675 0.85 1.99 2.833(2) 173 yes
O2 H2A N2 2_765 0.85 2.14 2.983(2) 173 yes
C1 H1A O4 1_545 0.93 2.64 3.368(3) 136 yes
C1 H1A O6 1_545 0.93 2.47 3.392(3) 171 yes
C2 H2 O5 1_655 0.93 2.29 3.227(3) 176 yes
C3 H3B O4 1_545 0.97 2.42 3.243(3) 143 yes
C5 H5A O3 1_645 0.97 2.56 3.501(4) 164 yes
C6 H6 O5 1_645 0.93 2.39 3.280(3) 159 yes

loop_
_geom_torsion_atom_site_label_1
_geom_torsion_atom_site_label_2
_geom_torsion_atom_site_label_3
_geom_torsion_atom_site_label_4
_geom_torsion_site_symmetry_1
_geom_torsion
C1 N1 N2 C2 . 0.8(2)
C3 N1 N2 C2 . 175.16(17)
O2 Zn1 N3 C1 2_665 31.54(17)
O2 Zn1 N3 C1 . -148.46(17)
N6 Zn1 N3 C1 2_655 -58.61(17)
N6 Zn1 N3 C1 1_565 121.39(17)
O2 Zn1 N3 C2 2_665 -155.00(17)
O2 Zn1 N3 C2 . 25.00(17)
N6 Zn1 N3 C2 2_655 114.85(18)
N6 Zn1 N3 C2 1_565 -65.15(18)
C6 N4 N5 C7 . -0.3(2)
C5 N4 N5 C7 . -178.94(17)
N2 N1 C1 N3 . -0.5(2)
C3 N1 C1 N3 . -174.51(17)
C2 N3 C1 N1 . 0.0(2)
Zn1 N3 C1 N1 . 174.95(12)
N1 N2 C2 N3 . -0.8(2)
C1 N3 C2 N2 . 0.5(2)
Zn1 N3 C2 N2 . -174.06(13)
C1 N1 C3 C4 . -93.6(2)
N2 N1 C3 C4 . 93.1(2)
N1 C3 C4 O1 . 58.8(2)
N1 C3 C4 C8 . -60.3(2)
N1 C3 C4 C5 . -179.62(15)
C6 N4 C5 C4 . 95.2(2)
N5 N4 C5 C4 . -86.4(2)
O1 C4 C5 N4 . 62.0(2)
C8 C4 C5 N4 . 177.99(16)
C3 C4 C5 N4 . -58.7(2)
C7 N6 C6 N4 . -0.2(2)
Zn1 N6 C6 N4 1_545 -174.52(12)
N5 N4 C6 N6 . 0.3(2)
C5 N4 C6 N6 . 178.85(16)
N4 N5 C7 N6 . 0.2(2)
C6 N6 C7 N5 . 0.0(2)
Zn1 N6 C7 N5 1_545 174.38(14)
O1 C4 C8 C13 . -168.36(18)
C3 C4 C8 C13 . -47.6(2)
C5 C4 C8 C13 . 72.7(2)
O1 C4 C8 C9 . 14.1(2)
C3 C4 C8 C9 . 134.79(19)
C5 C4 C8 C9 . -104.9(2)
C13 C8 C9 C10 . 0.9(3)
C4 C8 C9 C10 . 178.66(19)
C8 C9 C10 C11 . 0.5(4)
C9 C10 C11 F1 . 179.2(2)
C9 C10 C11 C12 . -1.1(4)
C10 C11 C12 C13 . 0.3(3)
F1 C11 C12 C13 . 179.97(19)
C11 C12 C13 F2 . -177.73(18)
C11 C12 C13 C8 . 1.3(3)
C9 C8 C13 F2 . 177.14(18)
C4 C8 C13 F2 . -0.5(3)
C9 C8 C13 C12 . -1.8(3)
C4 C8 C13 C12 . -179.53(19)
